data_7213728
loop_
_publ_author_name
'Zhang, Qi'
'Lu, Liye'
'Dai, Wenjuan'
'Mei, Xuefeng'

_publ_section_title
;
 Polymorphism and isomorphism of Huperzine A solvates: structure,
 properties and form transformation
;
_journal_issue 10
_journal_name_full CrystEngComm
_journal_page_first 1919
_journal_paper_doi 10.1039/c3ce41965g
_journal_volume 16
_journal_year 2014
_chemical_absolute_configuration unk
_chemical_formula_sum 'C15 H20 N2 O2'
_chemical_formula_weight 256.33
_chemical_name_common 'Hup A Form H2'
_chemical_name_systematic
;
 ?
;
_space_group_IT_number 18
_symmetry_cell_setting orthorhombic
_symmetry_space_group_name_Hall 'P 2 2ab'
_symmetry_space_group_name_H-M 'P 21 21 2'
_atom_sites_solution_hydrogens geom
_atom_sites_solution_primary direct
_atom_sites_solution_secondary difmap
_audit_creation_method SHELXL-97
_cell_angle_alpha 90.00
_cell_angle_beta 90.00
_cell_angle_gamma 90.00
_cell_formula_units_Z 8
_cell_length_a 12.0653(5)
_cell_length_b 29.4244(12)
_cell_length_c 7.6893(3)
_cell_measurement_reflns_used 6169
_cell_measurement_temperature 296(2)
_cell_measurement_theta_max 54.87
_cell_measurement_theta_min 4.50
_cell_volume 2729.81(19)
_computing_cell_refinement 'Bruker SAINT'
_computing_data_collection 'Bruker APEX2'
_computing_data_reduction 'Bruker SAINT'
_computing_molecular_graphics 'Bruker SHELXTL'
_computing_publication_material 'Bruker SHELXTL'
_computing_structure_refinement 'SHELXL-97 (Sheldrick, 2008)'
_computing_structure_solution 'SHELXS-97 (Sheldrick, 2008)'
_diffrn_ambient_temperature 296(2)
_diffrn_measured_fraction_theta_full 0.999
_diffrn_measured_fraction_theta_max 0.999
_diffrn_measurement_device_type 'Bruker APEX-II CCD'
_diffrn_measurement_method '\f and \w scans'
_diffrn_radiation_monochromator graphite
_diffrn_radiation_source 'fine-focus sealed tube'
_diffrn_radiation_type MoK\a
_diffrn_radiation_wavelength 0.71073
_diffrn_reflns_av_R_equivalents 0.0835
_diffrn_reflns_av_sigmaI/netI 0.1487
_diffrn_reflns_limit_h_max 11
_diffrn_reflns_limit_h_min -15
_diffrn_reflns_limit_k_max 38
_diffrn_reflns_limit_k_min -30
_diffrn_reflns_limit_l_max 9
_diffrn_reflns_limit_l_min -5
_diffrn_reflns_number 14162
_diffrn_reflns_theta_full 27.50
_diffrn_reflns_theta_max 27.50
_diffrn_reflns_theta_min 1.82
_exptl_absorpt_coefficient_mu 0.082
_exptl_absorpt_correction_T_max 0.7456
_exptl_absorpt_correction_T_min 0.6526
_exptl_absorpt_correction_type multi-scan
_exptl_absorpt_process_details sadabs
_exptl_crystal_colour colorless
_exptl_crystal_density_diffrn 1.247
_exptl_crystal_density_method 'not measured'
_exptl_crystal_description block
_exptl_crystal_F_000 1104
_exptl_crystal_size_max 0.25
_exptl_crystal_size_mid 0.22
_exptl_crystal_size_min 0.20
_refine_diff_density_max 0.705
_refine_diff_density_min -0.359
_refine_diff_density_rms 0.048
_refine_ls_abs_structure_details 'Flack H D (1983), Acta Cryst. A39, 876-881'
_refine_ls_abs_structure_Flack -0.9(14)
_refine_ls_extinction_coef 0.0043(5)
_refine_ls_extinction_expression Fc^*^=kFc[1+0.001xFc^2^\l^3^/sin(2\q)]^-1/4^
_refine_ls_extinction_method none
_refine_ls_goodness_of_fit_ref 0.827
_refine_ls_hydrogen_treatment mixed
_refine_ls_matrix_type full
_refine_ls_number_parameters 353
_refine_ls_number_reflns 6019
_refine_ls_number_restraints 0
_refine_ls_restrained_S_all 0.827
_refine_ls_R_factor_all 0.1092
_refine_ls_R_factor_gt 0.0497
_refine_ls_shift/su_max 0.001
_refine_ls_shift/su_mean 0.000
_refine_ls_structure_factor_coef Fsqd
_refine_ls_weighting_details 'calc w=1/[\s^2^(Fo^2^)+(0.0201P)^2^+0.0000P] where P=(Fo^2^+2Fc^2^)/3'
_refine_ls_weighting_scheme calc
_refine_ls_wR_factor_gt 0.0793
_refine_ls_wR_factor_ref 0.0912
_reflns_number_gt 3340
_reflns_number_total 6019
_reflns_threshold_expression >2sigma(I)
_cod_data_source_file c3ce41965g.txt
_cod_data_source_block H2.CIF
_cod_original_sg_symbol_H-M P21212
_cod_database_code 7213728

loop_
_symmetry_equiv_pos_as_xyz
'x, y, z'
'-x, -y, z'
'x+1/2, -y+1/2, -z'
'-x+1/2, y+1/2, -z'

loop_
_atom_site_label
_atom_site_type_symbol
_atom_site_fract_x
_atom_site_fract_y
_atom_site_fract_z
_atom_site_U_iso_or_equiv
_atom_site_adp_type
_atom_site_occupancy
_atom_site_symmetry_multiplicity
_atom_site_calc_flag
_atom_site_refinement_flags
_atom_site_disorder_assembly
_atom_site_disorder_group
O1 O 0.72963(16) 1.11263(7) -0.1532(2) 0.0224(5) Uani 1 1 d . A 4
O1S O 0.0005(7) 0.4761(3) 0.4610(8) 0.063(3) Uiso 0.387(6) 1 d P . 1
O1' O 0.71860(16) 0.09783(6) 0.3473(2) 0.0205(5) Uani 1 1 d . . .
N1 N 0.75579(17) 1.05266(8) 0.0304(2) 0.0164(5) Uani 1 1 d . A .
H37 H 0.7365 1.0697 0.1161 0.020 Uiso 1 1 calc R . .
N2 N 0.94824(18) 0.92115(9) -0.1457(3) 0.0259(6) Uani 1 1 d . . .
H2A H 1.0029 0.9407 -0.1253 0.039 Uiso 1 1 d R . .
H2C H 0.9722 0.8930 -0.1267 0.039 Uiso 1 1 d R . .
N1' N 0.69350(17) 0.15783(8) 0.5306(2) 0.0156(5) Uani 1 1 d . . .
H3 H 0.7124 0.1408 0.6165 0.019 Uiso 1 1 calc R . .
N2' N 0.50122(18) 0.28825(8) 0.3496(2) 0.0213(6) Uani 1 1 d . . .
H4B H 0.4792 0.3169 0.3631 0.032 Uiso 1 1 d R . .
H4C H 0.4448 0.2696 0.3715 0.032 Uiso 1 1 d R . .
C15 C 1.0053(2) 0.91217(12) 0.4233(3) 0.0294(8) Uani 1 1 d . . .
H12 H 1.0349 0.9409 0.4605 0.044 Uiso 1 1 calc R . .
H36 H 1.0597 0.8888 0.4411 0.044 Uiso 1 1 calc R . .
H13 H 0.9400 0.9053 0.4895 0.044 Uiso 1 1 calc R . .
C14 C 0.9761(2) 0.91467(10) 0.2328(3) 0.0217(7) Uani 1 1 d . . .
H11 H 1.0314 0.9067 0.1542 0.026 Uiso 1 1 calc R . .
C12 C 0.8801(2) 0.92709(10) 0.1668(3) 0.0167(6) Uani 1 1 d . . .
C6 C 0.8552(2) 0.93107(10) -0.0264(3) 0.0176(7) Uani 1 1 d . . .
C4 C 0.8179(2) 0.98004(9) -0.0628(3) 0.0144(6) Uani 1 1 d . A .
C5 C 0.7859(2) 1.00908(10) 0.0675(3) 0.0155(6) Uani 1 1 d . . .
C1 C 0.7539(2) 1.07160(10) -0.1334(3) 0.0173(7) Uani 1 1 d . . .
C10 C 0.7810(2) 0.94286(9) 0.2707(3) 0.0172(7) Uani 1 1 d . . .
H10 H 0.7912 0.9343 0.3929 0.021 Uiso 1 1 calc R . .
C11 C 0.7777(2) 0.99504(9) 0.2562(3) 0.0175(6) Uani 1 1 d . . .
H2 H 0.7091 1.0064 0.3055 0.021 Uiso 1 1 calc R . .
H35 H 0.8388 1.0081 0.3211 0.021 Uiso 1 1 calc R . .
C9 C 0.6748(2) 0.92199(10) 0.2037(3) 0.0208(7) Uani 1 1 d . . .
H9 H 0.6121 0.9239 0.2738 0.025 Uiso 1 1 calc R . .
C8 C 0.6650(2) 0.90114(10) 0.0518(3) 0.0222(7) Uani 1 1 d . . .
C7 C 0.7622(2) 0.89774(10) -0.0709(3) 0.0221(7) Uani 1 1 d . . .
H5 H 0.7368 0.9036 -0.1885 0.026 Uiso 1 1 calc R . .
H4 H 0.7913 0.8670 -0.0674 0.026 Uiso 1 1 calc R . .
C13 C 0.5590(3) 0.87896(12) -0.0066(4) 0.0366(9) Uani 1 1 d . . .
H7 H 0.5025 0.8839 0.0793 0.055 Uiso 1 1 calc R . .
H8 H 0.5709 0.8469 -0.0209 0.055 Uiso 1 1 calc R . .
H6 H 0.5360 0.8919 -0.1153 0.055 Uiso 1 1 calc R . .
C3 C 0.8129(2) 0.99764(10) -0.2357(3) 0.0194(7) Uani 1 1 d . . .
H15 H 0.8318 0.9787 -0.3278 0.023 Uiso 1 1 calc R A .
C2 C 0.7818(2) 1.04058(10) -0.2704(3) 0.0174(7) Uani 1 1 d . A .
H14 H 0.7782 1.0503 -0.3853 0.021 Uiso 1 1 calc R . .
C13' C 0.8847(2) 0.33400(11) 0.5045(3) 0.0219(7) Uani 1 1 d . . .
H18 H 0.9363 0.3344 0.5996 0.033 Uiso 1 1 calc R . .
H31 H 0.8684 0.3646 0.4696 0.033 Uiso 1 1 calc R . .
H32 H 0.9166 0.3178 0.4084 0.033 Uiso 1 1 calc R . .
C8' C 0.7796(2) 0.31073(10) 0.5607(3) 0.0187(7) Uani 1 1 d . . .
C7' C 0.6862(2) 0.31229(9) 0.4311(3) 0.0175(6) Uani 1 1 d . . .
H29 H 0.7155 0.3056 0.3164 0.021 Uiso 1 1 calc R . .
H30 H 0.6560 0.3428 0.4284 0.021 Uiso 1 1 calc R . .
C6' C 0.5921(2) 0.27859(10) 0.4721(3) 0.0165(7) Uani 1 1 d . . .
C4' C 0.6317(2) 0.23036(10) 0.4376(3) 0.0150(6) Uani 1 1 d . . .
C5' C 0.6643(2) 0.20133(10) 0.5673(3) 0.0152(6) Uani 1 1 d . . .
C1' C 0.6954(2) 0.13867(10) 0.3665(3) 0.0180(7) Uani 1 1 d . . .
C3' C 0.6376(2) 0.21311(10) 0.2649(3) 0.0161(6) Uani 1 1 d . . .
H20 H 0.6196 0.2323 0.1730 0.019 Uiso 1 1 calc R . .
C2' C 0.6683(2) 0.16988(10) 0.2294(3) 0.0171(6) Uani 1 1 d . . .
H19 H 0.6719 0.1602 0.1143 0.021 Uiso 1 1 calc R . .
C12' C 0.5622(2) 0.28234(10) 0.6648(3) 0.0150(6) Uani 1 1 d . . .
C14' C 0.4647(2) 0.29336(10) 0.7255(3) 0.0228(7) Uani 1 1 d . . .
H24 H 0.4111 0.3007 0.6433 0.027 Uiso 1 1 calc R . .
C15' C 0.4288(2) 0.29564(12) 0.9137(3) 0.0320(9) Uani 1 1 d . . .
H23 H 0.4920 0.2912 0.9877 0.048 Uiso 1 1 calc R . .
H21 H 0.3751 0.2723 0.9361 0.048 Uiso 1 1 calc R . .
H22 H 0.3965 0.3248 0.9369 0.048 Uiso 1 1 calc R . .
C10' C 0.6614(2) 0.26750(10) 0.7725(3) 0.0166(6) Uani 1 1 d . . .
H25 H 0.6477 0.2755 0.8943 0.020 Uiso 1 1 calc R . .
C11' C 0.6694(2) 0.21517(9) 0.7583(3) 0.0162(6) Uani 1 1 d . . .
H26 H 0.7384 0.2048 0.8092 0.019 Uiso 1 1 calc R . .
H27 H 0.6087 0.2012 0.8215 0.019 Uiso 1 1 calc R . .
C9' C 0.7670(2) 0.29071(10) 0.7139(3) 0.0197(7) Uani 1 1 d . . .
H28 H 0.8268 0.2909 0.7902 0.024 Uiso 1 1 calc R . .
O2S O 0.0000 0.5000 0.1304(5) 0.1005(16) Uani 1 2 d S . .
O2' O -0.0714(4) 0.45351(18) 0.3766(5) 0.0669(19) Uani 0.635(7) 1 d P B 1
O2'' O -0.0293(5) 0.4878(2) 0.3264(8) 0.037(3) Uiso 0.365(7) 1 d P . 2

loop_
_atom_site_aniso_label
_atom_site_aniso_U_11
_atom_site_aniso_U_22
_atom_site_aniso_U_33
_atom_site_aniso_U_23
_atom_site_aniso_U_13
_atom_site_aniso_U_12
O1 0.0364(13) 0.0147(12) 0.0160(10) 0.0027(9) -0.0014(9) 0.0023(11)
O1' 0.0340(13) 0.0127(12) 0.0149(9) -0.0018(9) -0.0042(9) 0.0031(10)
N1 0.0219(14) 0.0151(14) 0.0123(11) -0.0004(10) -0.0013(9) 0.0010(12)
N2 0.0282(15) 0.0247(16) 0.0247(12) 0.0006(12) 0.0062(11) 0.0092(13)
N1' 0.0207(14) 0.0143(13) 0.0118(12) 0.0023(10) -0.0038(10) 0.0027(12)
N2' 0.0250(15) 0.0232(15) 0.0157(11) 0.0009(12) -0.0058(11) 0.0078(12)
C15 0.0273(18) 0.035(2) 0.0256(16) 0.0077(16) -0.0074(13) -0.0060(16)
C14 0.0248(18) 0.0204(18) 0.0200(15) 0.0026(14) 0.0059(13) -0.0048(15)
C12 0.0200(16) 0.0100(15) 0.0202(14) -0.0006(13) 0.0005(13) -0.0039(13)
C6 0.0226(18) 0.0158(16) 0.0144(14) -0.0006(13) 0.0026(11) 0.0027(14)
C4 0.0147(16) 0.0121(15) 0.0165(14) 0.0010(13) 0.0021(12) -0.0005(13)
C5 0.0168(16) 0.0150(17) 0.0147(13) 0.0023(13) -0.0032(12) -0.0066(13)
C1 0.0171(17) 0.0177(18) 0.0170(14) 0.0000(13) -0.0027(12) -0.0031(14)
C10 0.0265(17) 0.0181(16) 0.0070(12) 0.0029(13) 0.0019(11) 0.0003(14)
C11 0.0234(16) 0.0175(16) 0.0116(13) 0.0000(13) 0.0036(12) -0.0023(14)
C9 0.0212(17) 0.0194(17) 0.0216(16) 0.0067(14) 0.0033(12) -0.0012(14)
C8 0.0274(18) 0.0166(17) 0.0226(15) 0.0078(14) -0.0037(13) -0.0037(15)
C7 0.036(2) 0.0124(16) 0.0178(14) 0.0001(13) -0.0035(13) 0.0020(15)
C13 0.037(2) 0.036(2) 0.0366(19) 0.0080(17) -0.0124(15) -0.0142(19)
C3 0.0230(17) 0.0202(17) 0.0148(14) -0.0047(14) 0.0030(13) -0.0023(14)
C2 0.0231(16) 0.0206(17) 0.0084(13) 0.0042(13) 0.0045(12) 0.0010(14)
C13' 0.0246(18) 0.0186(17) 0.0225(15) -0.0015(14) -0.0001(12) -0.0009(15)
C8' 0.0222(17) 0.0121(16) 0.0218(15) -0.0025(14) 0.0008(13) 0.0030(14)
C7' 0.0209(17) 0.0135(16) 0.0180(13) 0.0017(13) 0.0027(12) 0.0044(13)
C6' 0.0207(17) 0.0173(16) 0.0114(13) 0.0018(13) -0.0042(11) 0.0008(14)
C4' 0.0187(16) 0.0128(16) 0.0135(14) -0.0017(13) -0.0027(12) 0.0005(13)
C5' 0.0159(16) 0.0121(16) 0.0177(14) -0.0014(13) 0.0013(12) -0.0016(13)
C1' 0.0183(18) 0.0189(18) 0.0167(15) -0.0022(13) -0.0017(12) -0.0016(14)
C3' 0.0161(16) 0.0176(17) 0.0147(14) 0.0028(14) -0.0029(12) -0.0007(13)
C2' 0.0197(16) 0.0213(17) 0.0104(13) 0.0004(14) -0.0020(11) -0.0037(14)
C12' 0.0193(16) 0.0125(17) 0.0132(13) 0.0002(13) -0.0023(12) 0.0010(13)
C14' 0.0218(17) 0.0285(19) 0.0181(14) 0.0048(14) 0.0001(13) 0.0075(15)
C15' 0.031(2) 0.049(2) 0.0152(15) 0.0042(16) 0.0033(13) 0.0095(18)
C10' 0.0241(16) 0.0161(16) 0.0094(13) -0.0006(13) -0.0020(12) 0.0042(14)
C11' 0.0226(16) 0.0161(16) 0.0098(14) -0.0001(13) -0.0033(12) -0.0017(14)
C9' 0.0244(17) 0.0167(16) 0.0180(14) -0.0057(13) -0.0069(12) 0.0028(14)
O2S 0.138(4) 0.089(4) 0.074(3) 0.000 0.000 0.013(3)
O2' 0.084(4) 0.056(4) 0.061(3) 0.016(3) 0.000(2) -0.011(3)

loop_
_atom_type_symbol
_atom_type_description
_atom_type_scat_dispersion_real
_atom_type_scat_dispersion_imag
_atom_type_scat_source
C C 0.0033 0.0016 'International Tables Vol C Tables 4.2.6.8 and 6.1.1.4'
H H 0.0000 0.0000 'International Tables Vol C Tables 4.2.6.8 and 6.1.1.4'
N N 0.0061 0.0033 'International Tables Vol C Tables 4.2.6.8 and 6.1.1.4'
O O 0.0106 0.0060 'International Tables Vol C Tables 4.2.6.8 and 6.1.1.4'

loop_
_geom_angle_atom_site_label_1
_geom_angle_atom_site_label_2
_geom_angle_atom_site_label_3
_geom_angle
_geom_angle_site_symmetry_1
_geom_angle_site_symmetry_3
O2' O1S O1S 121.1(7) . 2_565
C5 N1 C1 125.2(2) . .
C5 N1 H37 117.4 . .
C1 N1 H37 117.4 . .
C6 N2 H2A 109.0 . .
C6 N2 H2C 109.2 . .
H2A N2 H2C 109.5 . .
C5' N1' C1' 125.3(2) . .
C5' N1' H3 117.3 . .
C1' N1' H3 117.3 . .
C6' N2' H4B 109.3 . .
C6' N2' H4C 109.2 . .
H4B N2' H4C 109.5 . .
C14 C15 H12 109.5 . .
C14 C15 H36 109.5 . .
H12 C15 H36 109.5 . .
C14 C15 H13 109.5 . .
H12 C15 H13 109.5 . .
H36 C15 H13 109.5 . .
C12 C14 C15 126.4(3) . .
C12 C14 H11 116.8 . .
C15 C14 H11 116.8 . .
C14 C12 C10 125.3(2) . .
C14 C12 C6 124.9(3) . .
C10 C12 C6 109.6(2) . .
N2 C6 C12 116.1(2) . .
N2 C6 C7 107.0(2) . .
C12 C6 C7 108.3(2) . .
N2 C6 C4 107.1(2) . .
C12 C6 C4 107.9(2) . .
C7 C6 C4 110.3(2) . .
C5 C4 C3 116.2(3) . .
C5 C4 C6 122.3(2) . .
C3 C4 C6 121.5(2) . .
N1 C5 C4 120.6(2) . .
N1 C5 C11 116.1(2) . .
C4 C5 C11 123.3(3) . .
O1 C1 N1 120.3(2) . .
O1 C1 C2 125.4(2) . .
N1 C1 C2 114.2(2) . .
C12 C10 C9 111.5(2) . .
C12 C10 C11 106.7(2) . .
C9 C10 C11 111.0(2) . .
C12 C10 H10 109.2 . .
C9 C10 H10 109.2 . .
C11 C10 H10 109.2 . .
C5 C11 C10 109.9(2) . .
C5 C11 H2 109.7 . .
C10 C11 H2 109.7 . .
C5 C11 H35 109.7 . .
C10 C11 H35 109.7 . .
H2 C11 H35 108.2 . .
C8 C9 C10 124.3(2) . .
C8 C9 H9 117.8 . .
C10 C9 H9 117.8 . .
C9 C8 C13 122.6(3) . .
C9 C8 C7 120.9(3) . .
C13 C8 C7 116.5(3) . .
C8 C7 C6 112.8(2) . .
C8 C7 H5 109.0 . .
C6 C7 H5 109.0 . .
C8 C7 H4 109.0 . .
C6 C7 H4 109.0 . .
H5 C7 H4 107.8 . .
C8 C13 H7 109.5 . .
C8 C13 H8 109.5 . .
H7 C13 H8 109.5 . .
C8 C13 H6 109.5 . .
H7 C13 H6 109.5 . .
H8 C13 H6 109.5 . .
C2 C3 C4 122.5(3) . .
C2 C3 H15 118.8 . .
C4 C3 H15 118.8 . .
C3 C2 C1 121.2(2) . .
C3 C2 H14 119.4 . .
C1 C2 H14 119.4 . .
C8' C13' H18 109.5 . .
C8' C13' H31 109.5 . .
H18 C13' H31 109.5 . .
C8' C13' H32 109.5 . .
H18 C13' H32 109.5 . .
H31 C13' H32 109.5 . .
C9' C8' C7' 121.1(3) . .
C9' C8' C13' 123.6(3) . .
C7' C8' C13' 115.3(2) . .
C8' C7' C6' 113.4(2) . .
C8' C7' H29 108.9 . .
C6' C7' H29 108.9 . .
C8' C7' H30 108.9 . .
C6' C7' H30 108.9 . .
H29 C7' H30 107.7 . .
N2' C6' C4' 107.6(2) . .
N2' C6' C12' 115.4(2) . .
C4' C6' C12' 108.1(2) . .
N2' C6' C7' 107.1(2) . .
C4' C6' C7' 109.5(2) . .
C12' C6' C7' 109.0(2) . .
C5' C4' C3' 116.3(3) . .
C5' C4' C6' 123.0(2) . .
C3' C4' C6' 120.7(2) . .
N1' C5' C4' 120.7(2) . .
N1' C5' C11' 116.2(2) . .
C4' C5' C11' 123.1(2) . .
O1' C1' N1' 120.4(3) . .
O1' C1' C2' 125.6(2) . .
N1' C1' C2' 113.9(3) . .
C2' C3' C4' 122.5(3) . .
C2' C3' H20 118.8 . .
C4' C3' H20 118.8 . .
C3' C2' C1' 121.0(3) . .
C3' C2' H19 119.5 . .
C1' C2' H19 119.5 . .
C14' C12' C10' 125.9(2) . .
C14' C12' C6' 125.2(2) . .
C10' C12' C6' 108.7(2) . .
C12' C14' C15' 127.7(3) . .
C12' C14' H24 116.2 . .
C15' C14' H24 116.2 . .
C14' C15' H23 109.5 . .
C14' C15' H21 109.5 . .
H23 C15' H21 109.5 . .
C14' C15' H22 109.5 . .
H23 C15' H22 109.5 . .
H21 C15' H22 109.5 . .
C9' C10' C12' 111.8(2) . .
C9' C10' C11' 112.1(2) . .
C12' C10' C11' 107.3(2) . .
C9' C10' H25 108.5 . .
C12' C10' H25 108.5 . .
C11' C10' H25 108.5 . .
C5' C11' C10' 109.3(2) . .
C5' C11' H26 109.8 . .
C10' C11' H26 109.8 . .
C5' C11' H27 109.8 . .
C10' C11' H27 109.8 . .
H26 C11' H27 108.3 . .
C8' C9' C10' 124.1(3) . .
C8' C9' H28 117.9 . .
C10' C9' H28 117.9 . .
O2'' O2S O2'' 37.0(4) . 2_565
O2'' O2'' O2S 71.5(2) 2_565 .

loop_
_geom_bond_atom_site_label_1
_geom_bond_atom_site_label_2
_geom_bond_distance
_geom_bond_site_symmetry_2
O1 C1 1.252(3) .
O1S O2' 1.271(8) .
O1S O1S 1.409(16) 2_565
O1' C1' 1.243(3) .
N1 C5 1.363(3) .
N1 C1 1.378(3) .
N1 H37 0.8600 .
N2 C6 1.479(3) .
N2 H2A 0.8900 .
N2 H2C 0.8900 .
N1' C5' 1.357(3) .
N1' C1' 1.382(3) .
N1' H3 0.8600 .
N2' C6' 1.473(3) .
N2' H4B 0.8900 .
N2' H4C 0.8900 .
C15 C14 1.509(4) .
C15 H12 0.9600 .
C15 H36 0.9600 .
C15 H13 0.9600 .
C14 C12 1.316(4) .
C14 H11 0.9300 .
C12 C10 1.511(4) .
C12 C6 1.521(3) .
C6 C7 1.529(4) .
C6 C4 1.535(4) .
C4 C5 1.372(4) .
C4 C3 1.428(3) .
C5 C11 1.512(3) .
C1 C2 1.434(4) .
C10 C9 1.512(4) .
C10 C11 1.540(4) .
C10 H10 0.9800 .
C11 H2 0.9700 .
C11 H35 0.9700 .
C9 C8 1.325(3) .
C9 H9 0.9300 .
C8 C13 1.504(4) .
C8 C7 1.508(4) .
C7 H5 0.9700 .
C7 H4 0.9700 .
C13 H7 0.9600 .
C13 H8 0.9600 .
C13 H6 0.9600 .
C3 C2 1.345(4) .
C3 H15 0.9300 .
C2 H14 0.9300 .
C13' C8' 1.506(4) .
C13' H18 0.9600 .
C13' H31 0.9600 .
C13' H32 0.9600 .
C8' C9' 1.326(3) .
C8' C7' 1.504(3) .
C7' C6' 1.540(4) .
C7' H29 0.9700 .
C7' H30 0.9700 .
C6' C4' 1.521(4) .
C6' C12' 1.529(3) .
C4' C5' 1.371(3) .
C4' C3' 1.423(3) .
C5' C11' 1.525(3) .
C1' C2' 1.436(4) .
C3' C2' 1.353(4) .
C3' H20 0.9300 .
C2' H19 0.9300 .
C12' C14' 1.306(4) .
C12' C10' 1.520(4) .
C14' C15' 1.512(4) .
C14' H24 0.9300 .
C15' H23 0.9600 .
C15' H21 0.9600 .
C15' H22 0.9600 .
C10' C9' 1.514(4) .
C10' C11' 1.547(4) .
C10' H25 0.9800 .
C11' H26 0.9700 .
C11' H27 0.9700 .
C9' H28 0.9300 .
O2S O2'' 1.589(7) .
O2S O2'' 1.589(7) 2_565
O2'' O2'' 1.008(13) 2_565

loop_
_geom_torsion_atom_site_label_1
_geom_torsion_atom_site_label_2
_geom_torsion_atom_site_label_3
_geom_torsion_atom_site_label_4
_geom_torsion
C15 C14 C12 C10 2.1(5)
C15 C14 C12 C6 177.4(3)
C14 C12 C6 N2 -1.6(4)
C10 C12 C6 N2 174.2(2)
C14 C12 C6 C7 118.7(3)
C10 C12 C6 C7 -65.5(3)
C14 C12 C6 C4 -121.9(3)
C10 C12 C6 C4 54.0(3)
N2 C6 C4 C5 -141.5(3)
C12 C6 C4 C5 -15.8(4)
C7 C6 C4 C5 102.4(3)
N2 C6 C4 C3 39.7(4)
C12 C6 C4 C3 165.4(2)
C7 C6 C4 C3 -76.4(3)
C1 N1 C5 C4 0.2(4)
C1 N1 C5 C11 -177.8(2)
C3 C4 C5 N1 -2.6(4)
C6 C4 C5 N1 178.5(2)
C3 C4 C5 C11 175.2(3)
C6 C4 C5 C11 -3.7(4)
C5 N1 C1 O1 -176.8(3)
C5 N1 C1 C2 3.0(4)
C14 C12 C10 C9 -136.7(3)
C6 C12 C10 C9 47.4(3)
C14 C12 C10 C11 101.9(3)
C6 C12 C10 C11 -73.9(3)
N1 C5 C11 C10 163.7(2)
C4 C5 C11 C10 -14.2(4)
C12 C10 C11 C5 50.4(3)
C9 C10 C11 C5 -71.2(3)
C12 C10 C9 C8 -14.3(4)
C11 C10 C9 C8 104.5(3)
C10 C9 C8 C13 177.1(3)
C10 C9 C8 C7 -1.6(4)
C9 C8 C7 C6 -16.4(4)
C13 C8 C7 C6 164.7(2)
N2 C6 C7 C8 174.9(2)
C12 C6 C7 C8 49.0(3)
C4 C6 C7 C8 -69.0(3)
C5 C4 C3 C2 1.9(4)
C6 C4 C3 C2 -179.2(3)
C4 C3 C2 C1 1.3(4)
O1 C1 C2 C3 176.2(3)
N1 C1 C2 C3 -3.6(4)
C9' C8' C7' C6' -15.6(4)
C13' C8' C7' C6' 165.5(2)
C8' C7' C6' N2' 172.5(2)
C8' C7' C6' C4' -71.1(3)
C8' C7' C6' C12' 47.0(3)
N2' C6' C4' C5' -142.5(2)
C12' C6' C4' C5' -17.2(4)
C7' C6' C4' C5' 101.5(3)
N2' C6' C4' C3' 38.0(3)
C12' C6' C4' C3' 163.4(2)
C7' C6' C4' C3' -78.0(3)
C1' N1' C5' C4' 0.9(4)
C1' N1' C5' C11' -179.5(2)
C3' C4' C5' N1' -3.9(4)
C6' C4' C5' N1' 176.6(2)
C3' C4' C5' C11' 176.5(2)
C6' C4' C5' C11' -3.0(4)
C5' N1' C1' O1' -176.7(3)
C5' N1' C1' C2' 3.0(4)
C5' C4' C3' C2' 3.1(4)
C6' C4' C3' C2' -177.4(3)
C4' C3' C2' C1' 0.9(4)
O1' C1' C2' C3' 175.9(3)
N1' C1' C2' C3' -3.8(4)
N2' C6' C12' C14' -0.3(4)
C4' C6' C12' C14' -120.8(3)
C7' C6' C12' C14' 120.3(3)
N2' C6' C12' C10' 175.2(2)
C4' C6' C12' C10' 54.7(3)
C7' C6' C12' C10' -64.2(3)
C10' C12' C14' C15' 2.4(5)
C6' C12' C14' C15' 177.1(3)
C14' C12' C10' C9' -135.3(3)
C6' C12' C10' C9' 49.3(3)
C14' C12' C10' C11' 101.5(3)
C6' C12' C10' C11' -73.9(3)
N1' C5' C11' C10' 166.5(2)
C4' C5' C11' C10' -13.8(4)
C9' C10' C11' C5' -72.9(3)
C12' C10' C11' C5' 50.1(3)
C7' C8' C9' C10' 0.7(4)
C13' C8' C9' C10' 179.5(3)
C12' C10' C9' C8' -18.3(4)
C11' C10' C9' C8' 102.2(3)
